data_4001159
loop_
_publ_author_name
'Wang, Chih-Min'
'Wu, Yi-Ying'
'Chang, Yu-Wei'
'Lii, Kwang-Hwa'

_publ_section_title
;
 Luminescent Lanthanide Oxalatophosphites with a 3D Framework Structure:
 [Ln(H2O)(C2O4)0.5(HPO3)]&#x00B7;H2O (Ln = Pr, Nd, and Sm&#x2212;Lu)
;
_journal_issue 9
_journal_name_full 'Chemistry of Materials'
_journal_page_first 2857
_journal_paper_doi 10.1021/cm703703n
_journal_volume 20
_journal_year 2008
_chemical_formula_moiety '[Eu(H2O)(C2O4)0.5(HPO3)]&#x00A1;EH2O'
_chemical_formula_sum 'C H5 Eu O7 P'
_chemical_formula_weight 311.98
_chemical_name_systematic
; 
 ? 
;
_space_group_IT_number 2
_symmetry_cell_setting triclinic
_symmetry_space_group_name_Hall '-P 1'
_symmetry_space_group_name_H-M 'P -1'
_atom_sites_solution_hydrogens geom
_atom_sites_solution_primary direct
_atom_sites_solution_secondary difmap
_audit_creation_method SHELXL-97
_cell_angle_alpha 111.369(3)
_cell_angle_beta 95.495(2)
_cell_angle_gamma 90.824(2)
_cell_formula_units_Z 2
_cell_length_a 6.5619(2)
_cell_length_b 6.9442(3)
_cell_length_c 7.7412(4)
_cell_measurement_reflns_used 10575
_cell_measurement_temperature 296(2)
_cell_measurement_theta_max 28.5
_cell_measurement_theta_min 2.5
_cell_volume 326.52(3)
_computing_cell_refinement 'Bruker X8 Apex&#x00A2;&#x00BA;'
_computing_data_collection 'Bruker X8 Apex&#x00A2;&#x00BA;'
_computing_data_reduction 'Bruker X8 Apex&#x00A2;&#x00BA;'
_computing_molecular_graphics Diamond
_computing_structure_refinement 'SHELXL-97 (Sheldrick, 1997)'
_computing_structure_solution 'SHELXS-97 (Sheldrick, 1990)'
_diffrn_ambient_temperature 296(2)
_diffrn_measured_fraction_theta_full 0.993
_diffrn_measured_fraction_theta_max 0.993
_diffrn_measurement_device_type CCD
_diffrn_measurement_method 'omega scan'
_diffrn_radiation_monochromator graphite
_diffrn_radiation_source 'fine-focus sealed tube'
_diffrn_radiation_type MoK\a
_diffrn_radiation_wavelength 0.71073
_diffrn_reflns_av_R_equivalents 0.0673
_diffrn_reflns_av_sigmaI/netI 0.0559
_diffrn_reflns_limit_h_max 8
_diffrn_reflns_limit_h_min -8
_diffrn_reflns_limit_k_max 9
_diffrn_reflns_limit_k_min -9
_diffrn_reflns_limit_l_max 10
_diffrn_reflns_limit_l_min -10
_diffrn_reflns_number 10575
_diffrn_reflns_theta_full 28.32
_diffrn_reflns_theta_max 28.32
_diffrn_reflns_theta_min 2.84
_exptl_absorpt_coefficient_mu 9.832
_exptl_absorpt_correction_T_max 0.957
_exptl_absorpt_correction_T_min 0.730
_exptl_absorpt_correction_type empirical
_exptl_absorpt_process_details 'SADABS program'
_exptl_crystal_colour colorless
_exptl_crystal_density_diffrn 3.173
_exptl_crystal_density_meas ?
_exptl_crystal_density_method 'not measured'
_exptl_crystal_description block
_exptl_crystal_F_000 290
_exptl_crystal_size_max 0.1
_exptl_crystal_size_mid 0.075
_exptl_crystal_size_min 0.075
_refine_diff_density_max 0.996
_refine_diff_density_min -1.154
_refine_diff_density_rms 0.262
_refine_ls_extinction_method none
_refine_ls_goodness_of_fit_ref 1.022
_refine_ls_hydrogen_treatment constr
_refine_ls_matrix_type full
_refine_ls_number_parameters 91
_refine_ls_number_reflns 1613
_refine_ls_number_restraints 0
_refine_ls_restrained_S_all 1.022
_refine_ls_R_factor_all 0.0380
_refine_ls_R_factor_gt 0.0284
_refine_ls_shift/su_max 0.001
_refine_ls_shift/su_mean 0.000
_refine_ls_structure_factor_coef Fsqd
_refine_ls_weighting_details 'calc w=1/[\s^2^(Fo^2^)+(0.0165P)^2^+0.0000P] where P=(Fo^2^+2Fc^2^)/3'
_refine_ls_weighting_scheme calc
_refine_ls_wR_factor_gt 0.0454
_refine_ls_wR_factor_ref 0.0479
_reflns_number_gt 1392
_reflns_number_total 1613
_reflns_threshold_expression >2sigma(I)
_cod_data_source_file cm703703n-file003.cif
_cod_data_source_block EuOxPO3
_cod_depositor_comments
;
The following automatic conversions were performed:

'_symmetry_cell_setting' value 'Triclinic' changed to 'triclinic'
according to /home/saulius/struct/CIF-dictionaries/cif_core.dic
dictionary named 'cif_core.dic' version 2.4.1 from 2010-06-29.

Automatic conversion script
Id: cif_fix_values 1715 2011-07-08 13:25:40Z adriana 

The following automatic conversions were performed:

'_exptl_crystal_density_meas' value 'not measured' was changed to '?'
- the value is perceived as not measured.

Automatic conversion script
Id: cif_fix_values 3008 2015-01-20 13:52:24Z robertas 
;
_cod_original_cell_volume 326.52(2)
_cod_original_sg_symbol_H-M P-1
_cod_database_code 4001159

loop_
_symmetry_equiv_pos_as_xyz
'x, y, z'
'-x, -y, -z'

loop_
_atom_site_label
_atom_site_type_symbol
_atom_site_fract_x
_atom_site_fract_y
_atom_site_fract_z
_atom_site_U_iso_or_equiv
_atom_site_adp_type
_atom_site_occupancy
_atom_site_symmetry_multiplicity
_atom_site_calc_flag
Eu1 Eu 1.12702(4) 0.22108(4) 0.93265(4) 0.00909(8) Uani 1 1 d
P1 P 0.67172(19) 0.2518(2) 1.0204(2) 0.0108(3) Uani 1 1 d
H1 H 0.6378 0.2796 1.2022 0.013 Uiso 1 1 d
O1 O 0.8011(5) 0.0593(5) 0.9652(5) 0.0135(8) Uani 1 1 d
O2 O 0.4743(5) 0.2254(5) 0.8962(5) 0.0164(8) Uani 1 1 d
O3 O 0.8182(5) 0.4278(5) 1.0254(5) 0.0130(8) Uani 1 1 d
O4 O 0.9481(6) 0.2435(5) 0.6513(5) 0.0225(9) Uani 1 1 d
O5 O 1.1545(5) -0.0807(5) 0.6527(5) 0.0214(9) Uani 1 1 d
OW1 O 1.2043(6) 0.3773(6) 1.2628(5) 0.0262(10) Uani 1 1 d
H2 H 1.2730 0.3290 1.3363 0.050 Uiso 1 1 d
H3 H 1.1733 0.5126 1.3428 0.050 Uiso 1 1 d
OW2 O 1.4237(7) 0.2129(7) 1.4923(6) 0.0455(13) Uani 1 1 d
H4 H 1.5037 0.2767 1.6224 0.050 Uiso 1 1 d
H5 H 1.4887 0.0841 1.3984 0.050 Uiso 1 1 d
C1 C 1.0590(7) -0.0946(8) 0.5015(8) 0.0132(11) Uani 1 1 d

loop_
_atom_site_aniso_label
_atom_site_aniso_U_11
_atom_site_aniso_U_22
_atom_site_aniso_U_33
_atom_site_aniso_U_23
_atom_site_aniso_U_13
_atom_site_aniso_U_12
Eu1 0.00764(12) 0.00745(14) 0.01201(15) 0.00352(11) 0.00041(9) 0.00095(8)
P1 0.0085(6) 0.0099(7) 0.0158(8) 0.0066(6) 0.0026(5) 0.0025(5)
O1 0.0124(17) 0.0084(18) 0.022(2) 0.0071(17) 0.0053(15) 0.0018(13)
O2 0.0057(17) 0.021(2) 0.025(2) 0.0107(18) 0.0009(15) 0.0007(14)
O3 0.0096(17) 0.0074(18) 0.023(2) 0.0068(16) 0.0028(15) -0.0001(13)
O4 0.037(2) 0.014(2) 0.013(2) 0.0008(18) 0.0005(17) 0.0113(17)
O5 0.030(2) 0.018(2) 0.013(2) 0.0044(18) -0.0056(17) 0.0111(16)
OW1 0.039(2) 0.017(2) 0.018(2) 0.0030(19) -0.0025(18) 0.0128(17)
OW2 0.051(3) 0.061(3) 0.035(3) 0.029(3) 0.007(2) 0.021(2)
C1 0.013(2) 0.012(3) 0.015(3) 0.005(2) 0.001(2) 0.005(2)

loop_
_atom_type_symbol
_atom_type_description
_atom_type_scat_dispersion_real
_atom_type_scat_dispersion_imag
_atom_type_scat_source
C C 0.0033 0.0016 'International Tables Vol C Tables 4.2.6.8 and 6.1.1.4'
O O 0.0106 0.0060 'International Tables Vol C Tables 4.2.6.8 and 6.1.1.4'
P P 0.1023 0.0942 'International Tables Vol C Tables 4.2.6.8 and 6.1.1.4'
Eu Eu -0.1578 3.6682 'International Tables Vol C Tables 4.2.6.8 and 6.1.1.4'
H H 0.0000 0.0000 'International Tables Vol C Tables 4.2.6.8 and 6.1.1.4'

loop_
_geom_angle_atom_site_label_1
_geom_angle_atom_site_label_2
_geom_angle_atom_site_label_3
_geom_angle
_geom_angle_site_symmetry_1
_geom_angle_site_symmetry_3
O2 Eu1 O3 80.48(11) 1_655 2_767
O2 Eu1 OW1 90.30(13) 1_655 .
O3 Eu1 OW1 78.37(12) 2_767 .
O2 Eu1 O1 84.97(11) 1_655 2_757
O3 Eu1 O1 149.22(12) 2_767 2_757
OW1 Eu1 O1 74.72(12) . 2_757
O2 Eu1 O5 76.53(12) 1_655 .
O3 Eu1 O5 127.73(12) 2_767 .
OW1 Eu1 O5 146.73(12) . .
O1 Eu1 O5 73.80(12) 2_757 .
O2 Eu1 O4 106.21(12) 1_655 .
O3 Eu1 O4 76.69(12) 2_767 .
OW1 Eu1 O4 147.13(12) . .
O1 Eu1 O4 133.72(12) 2_757 .
O5 Eu1 O4 66.01(11) . .
O2 Eu1 O1 153.91(11) 1_655 .
O3 Eu1 O1 125.34(10) 2_767 .
OW1 Eu1 O1 91.56(13) . .
O1 Eu1 O1 70.48(12) 2_757 .
O5 Eu1 O1 87.92(12) . .
O4 Eu1 O1 85.72(12) . .
O2 Eu1 O3 147.09(11) 1_655 .
O3 Eu1 O3 67.10(12) 2_767 .
OW1 Eu1 O3 78.17(12) . .
O1 Eu1 O3 120.37(11) 2_757 .
O5 Eu1 O3 127.94(11) . .
O4 Eu1 O3 72.59(11) . .
O1 Eu1 O3 58.26(10) . .
O2 Eu1 P1 174.20(9) 1_655 .
O3 Eu1 P1 96.15(8) 2_767 .
OW1 Eu1 P1 84.38(9) . .
O1 Eu1 P1 95.81(8) 2_757 .
O5 Eu1 P1 109.22(9) . .
O4 Eu1 P1 77.40(9) . .
O1 Eu1 P1 29.20(8) . .
O3 Eu1 P1 29.06(7) . .
O2 Eu1 C1 86.51(12) 1_655 .
O3 Eu1 C1 114.86(12) 2_767 .
OW1 Eu1 C1 165.56(12) . .
O1 Eu1 C1 90.97(12) 2_757 .
O5 Eu1 C1 19.33(11) . .
O4 Eu1 C1 46.75(12) . .
O1 Eu1 C1 85.24(12) . .
O3 Eu1 C1 111.59(11) . .
P1 Eu1 C1 99.21(9) . .
O2 Eu1 C1 99.00(12) 1_655 2_756
O3 Eu1 C1 92.85(12) 2_767 2_756
OW1 Eu1 C1 166.05(12) . 2_756
O1 Eu1 C1 116.24(12) 2_757 2_756
O5 Eu1 C1 46.75(12) . 2_756
O4 Eu1 C1 19.30(11) . 2_756
O1 Eu1 C1 84.67(12) . 2_756
O3 Eu1 C1 88.46(12) . 2_756
P1 Eu1 C1 85.83(9) . 2_756
C1 Eu1 C1 27.46(16) . 2_756
O2 Eu1 P1 17.07(9) 1_655 1_655
O3 Eu1 P1 82.23(8) 2_767 1_655
OW1 Eu1 P1 73.94(10) . 1_655
O1 Eu1 P1 76.25(8) 2_757 1_655
O5 Eu1 P1 88.35(9) . 1_655
O4 Eu1 P1 122.82(9) . 1_655
O1 Eu1 P1 146.22(8) . 1_655
O3 Eu1 P1 141.99(8) . 1_655
P1 Eu1 P1 158.17(5) . 1_655
C1 Eu1 P1 101.21(9) . 1_655
C1 Eu1 P1 115.97(9) 2_756 1_655
O2 P1 O3 114.6(2) . .
O2 P1 O1 113.9(2) . .
O3 P1 O1 104.35(18) . .
O2 P1 Eu1 131.39(15) . .
O3 P1 Eu1 52.73(12) . .
O1 P1 Eu1 51.62(12) . .
O2 P1 Eu1 26.97(14) . 1_455
O3 P1 Eu1 126.91(14) . 1_455
O1 P1 Eu1 122.87(14) . 1_455
Eu1 P1 Eu1 158.17(5) . 1_455
O2 P1 H1 112.0 . .
O3 P1 H1 108.7 . .
O1 P1 H1 102.5 . .
Eu1 P1 H1 116.5 . .
Eu1 P1 H1 85.0 1_455 .
P1 O1 Eu1 137.9(2) . 2_757
P1 O1 Eu1 99.18(16) . .
Eu1 O1 Eu1 109.52(12) 2_757 .
P1 O2 Eu1 136.0(2) . 1_455
P1 O3 Eu1 148.83(19) . 2_767
P1 O3 Eu1 98.20(16) . .
Eu1 O3 Eu1 112.90(12) 2_767 .
C1 O4 Eu1 120.8(3) 2_756 .
C1 O5 Eu1 120.4(3) . .
Eu1 OW1 H2 128.2 . .
Eu1 OW1 H3 127.8 . .
H2 OW1 H3 103.9 . .
H4 OW2 H5 115.2 . .
O5 C1 O4 127.4(5) . 2_756
O5 C1 C1 116.9(6) . 2_756
O4 C1 C1 115.7(6) 2_756 2_756
O5 C1 Eu1 40.3(2) . .
O4 C1 Eu1 167.5(4) 2_756 .
C1 C1 Eu1 76.8(4) 2_756 .
O5 C1 Eu1 166.9(3) . 2_756
O4 C1 Eu1 39.9(2) 2_756 2_756
C1 C1 Eu1 75.8(4) 2_756 2_756
Eu1 C1 Eu1 152.54(16) . 2_756

loop_
_geom_bond_atom_site_label_1
_geom_bond_atom_site_label_2
_geom_bond_distance
_geom_bond_site_symmetry_2
Eu1 O2 2.324(3) 1_655
Eu1 O3 2.357(3) 2_767
Eu1 OW1 2.384(4) .
Eu1 O1 2.391(3) 2_757
Eu1 O5 2.429(4) .
Eu1 O4 2.431(4) .
Eu1 O1 2.478(3) .
Eu1 O3 2.509(3) .
Eu1 P1 3.1200(12) .
Eu1 C1 3.240(5) .
Eu1 C1 3.254(5) 2_756
Eu1 P1 3.5623(12) 1_655
P1 O2 1.504(4) .
P1 O3 1.531(3) .
P1 O1 1.542(3) .
P1 Eu1 3.5623(12) 1_455
P1 H1 1.3892 .
O1 Eu1 2.391(3) 2_757
O2 Eu1 2.324(3) 1_455
O3 Eu1 2.357(3) 2_767
O4 C1 1.252(6) 2_756
O5 C1 1.243(6) .
OW1 H2 0.8564 .
OW1 H3 0.9555 .
OW2 H4 1.0260 .
OW2 H5 1.0521 .
C1 O4 1.252(6) 2_756
C1 C1 1.541(9) 2_756
C1 Eu1 3.254(5) 2_756
